data_7111313
loop_
_publ_author_name
'Harvey, John D.'
'Ziegler, Christopher J.'

_publ_section_title
;
 Manganese N-confused porphyrin reactivity: CH bond activation and meso
 carbon reductionElectronic supplementary information (ESI) available:
 absorption spectra for 3 and 4. See
 http://www.rsc.org/suppdata/cc/b3/b310522a/
;
_journal_issue 23
_journal_name_full 'Chemical Communications'
_journal_page_first 2890
_journal_paper_doi 10.1039/b310522a
_journal_year 2003
_chemical_formula_sum 'C54 H38 Mn N6'
_chemical_formula_weight 825.84
_chemical_name_common
;(5,10,15,20-tetraphenyl-2-aza-21-carba-
porphyrinato)(bispyridine)manganese(iii)
;
_chemical_name_systematic
;
(5,10,15,20-tetraphenyl-2-aza-21-carba-porphyrinato)(bispyridine)manganese(III)
;
_space_group_IT_number 2
_symmetry_cell_setting triclinic
_symmetry_space_group_name_Hall '-P 1'
_symmetry_space_group_name_H-M 'P -1'
_atom_sites_solution_hydrogens geom
_atom_sites_solution_primary direct
_atom_sites_solution_secondary difmap
_audit_creation_method SHELXL-97
_cell_angle_alpha 102.230(8)
_cell_angle_beta 103.598(8)
_cell_angle_gamma 114.516(7)
_cell_formula_units_Z 1
_cell_length_a 9.561(5)
_cell_length_b 10.936(5)
_cell_length_c 11.715(6)
_cell_measurement_reflns_used 2486
_cell_measurement_temperature 100(2)
_cell_measurement_theta_max 27.03
_cell_measurement_theta_min 2.35
_cell_volume 1014.8(9)
_computing_cell_refinement 'Bruker SMART'
_computing_data_collection 'Bruker SMART'
_computing_data_reduction 'Bruker SAINT'
_computing_molecular_graphics 'Bruker SHELXTL'
_computing_publication_material 'Bruker SHELXTL'
_computing_structure_refinement 'SHELXL-97 (Sheldrick, 1997)'
_computing_structure_solution 'SHELXS-97 (Sheldrick, 1990)'
_diffrn_ambient_temperature 100(2)
_diffrn_measured_fraction_theta_full 0.990
_diffrn_measured_fraction_theta_max 0.990
_diffrn_measurement_device_type 'CCD area detector'
_diffrn_measurement_method 'phi and omega scans'
_diffrn_radiation_monochromator graphite
_diffrn_radiation_source 'fine-focus sealed tube'
_diffrn_radiation_type MoK\a
_diffrn_radiation_wavelength 0.71073
_diffrn_reflns_av_R_equivalents 0.0323
_diffrn_reflns_av_sigmaI/netI 0.0568
_diffrn_reflns_limit_h_max 11
_diffrn_reflns_limit_h_min -11
_diffrn_reflns_limit_k_max 13
_diffrn_reflns_limit_k_min -13
_diffrn_reflns_limit_l_max 14
_diffrn_reflns_limit_l_min -14
_diffrn_reflns_number 7929
_diffrn_reflns_theta_full 26.00
_diffrn_reflns_theta_max 26.00
_diffrn_reflns_theta_min 1.91
_exptl_absorpt_coefficient_mu 0.373
_exptl_absorpt_correction_type SADABS
_exptl_crystal_colour green-black
_exptl_crystal_density_diffrn 1.351
_exptl_crystal_density_meas 0
_exptl_crystal_density_method 'not measured'
_exptl_crystal_description plate
_exptl_crystal_F_000 429
_exptl_crystal_size_max 0.40
_exptl_crystal_size_mid 0.20
_exptl_crystal_size_min 0.02
_refine_diff_density_max 0.752
_refine_diff_density_min -1.102
_refine_diff_density_rms 0.125
_refine_ls_extinction_method none
_refine_ls_goodness_of_fit_ref 1.047
_refine_ls_hydrogen_treatment mixed
_refine_ls_matrix_type full
_refine_ls_number_parameters 277
_refine_ls_number_reflns 3970
_refine_ls_number_restraints 0
_refine_ls_restrained_S_all 1.047
_refine_ls_R_factor_all 0.0947
_refine_ls_R_factor_gt 0.0764
_refine_ls_shift/su_max 0.021
_refine_ls_shift/su_mean 0.004
_refine_ls_structure_factor_coef Fsqd
_refine_ls_weighting_details 'calc w=1/[\s^2^(Fo^2^)+(0.1260P)^2^+2.2347P] where P=(Fo^2^+2Fc^2^)/3'
_refine_ls_weighting_scheme calc
_refine_ls_wR_factor_gt 0.2143
_refine_ls_wR_factor_ref 0.2256
_reflns_number_gt 3137
_reflns_number_total 3970
_reflns_threshold_expression >2sigma(I)
_cod_data_source_file b310522asup1.cif
_cod_data_source_block MnNCTTP(py)2
_cod_depositor_comments
;
The following automatic conversions were performed:

'_symmetry_cell_setting' value 'Triclinic' changed to 'triclinic'
according to /home/saulius/struct/CIF-dictionaries/cif_core.dic
dictionary named 'cif_core.dic' version 2.4.2 from 2011-04-26.

Automatic conversion script
Id: cif_fix_values 1891 2012-01-12 08:04:46Z andrius 
;
_cod_original_sg_symbol_H-M P-1
_cod_database_code 7111313

loop_
_symmetry_equiv_pos_as_xyz
'x, y, z'
'-x, -y, -z'

loop_
_atom_site_label
_atom_site_type_symbol
_atom_site_fract_x
_atom_site_fract_y
_atom_site_fract_z
_atom_site_U_iso_or_equiv
_atom_site_adp_type
_atom_site_occupancy
_atom_site_symmetry_multiplicity
_atom_site_calc_flag
_atom_site_refinement_flags
C1 C 0.0146(5) -0.0976(4) 0.7254(3) 0.0180(8) Uani 1 1 d .
C2 C 0.1272(5) -0.1075(4) 0.8235(3) 0.0210(8) Uani 1 1 d .
H2 H 0.0998 -0.1552 0.8785 0.025 Uiso 1 1 calc R
C3 C 0.2794(5) -0.0353(4) 0.8217(4) 0.0225(8) Uani 1 1 d .
H3 H 0.3762 -0.0239 0.8753 0.027 Uiso 1 1 calc R
C4 C 0.2649(5) 0.0210(4) 0.7222(3) 0.0174(8) Uani 1 1 d .
C5 C 0.3986(4) 0.0993(4) 0.6890(3) 0.0161(7) Uani 1 1 d .
C6 C 0.3762(5) 0.1354(4) 0.5803(3) 0.0167(7) Uani 1 1 d .
C7 C 0.5090(5) 0.2228(4) 0.5475(3) 0.0173(8) Uani 1 1 d .
H7 H 0.6210 0.2609 0.5914 0.021 Uiso 1 1 calc R
C8 C 0.4423(5) 0.2396(4) 0.4424(3) 0.0195(8) Uani 1 1 d .
H8 H 0.5002 0.2913 0.3997 0.023 Uiso 1 1 calc R
C9 C 0.2670(5) 0.1649(4) 0.4064(3) 0.0166(7) Uani 1 1 d .
C10 C 0.1562(5) 0.1646(4) 0.3044(3) 0.0166(7) Uani 1 1 d .
C11 C 0.5677(5) 0.1529(4) 0.7751(3) 0.0177(8) Uani 1 1 d .
C12 C 0.6227(5) 0.2446(4) 0.8975(4) 0.0228(8) Uani 1 1 d .
H12 H 0.5488 0.2637 0.9266 0.027 Uiso 1 1 calc R
C13 C 0.7855(5) 0.3080(5) 0.9765(4) 0.0291(9) Uani 1 1 d .
H13 H 0.8213 0.3723 1.0568 0.035 Uiso 1 1 calc R
C14 C 0.8949(5) 0.2755(5) 0.9361(4) 0.0278(9) Uani 1 1 d .
H14 H 1.0044 0.3181 0.9889 0.033 Uiso 1 1 calc R
C15 C 0.8408(5) 0.1800(5) 0.8174(4) 0.0250(9) Uani 1 1 d .
H15 H 0.9134 0.1555 0.7913 0.030 Uiso 1 1 calc R
C16 C 0.6795(5) 0.1198(4) 0.7364(4) 0.0209(8) Uani 1 1 d .
H16 H 0.6452 0.0570 0.6557 0.025 Uiso 1 1 calc R
C17 C 0.2233(5) 0.2441(4) 0.2243(3) 0.0178(8) Uani 1 1 d .
C18 C 0.2948(5) 0.3918(4) 0.2646(4) 0.0254(9) Uani 1 1 d .
H18 H 0.3059 0.4419 0.3440 0.031 Uiso 1 1 calc R
C19 C 0.3499(5) 0.4661(4) 0.1882(4) 0.0282(9) Uani 1 1 d .
H19 H 0.3978 0.5656 0.2165 0.034 Uiso 1 1 calc R
C20 C 0.3341(5) 0.3932(5) 0.0703(4) 0.0249(9) Uani 1 1 d .
H20 H 0.3694 0.4432 0.0184 0.030 Uiso 1 1 calc R
C21 C 0.2663(5) 0.2469(5) 0.0298(4) 0.0274(9) Uani 1 1 d .
H21 H 0.2575 0.1976 -0.0490 0.033 Uiso 1 1 calc R
C22 C 0.2105(5) 0.1720(4) 0.1063(4) 0.0252(9) Uani 1 1 d .
H22 H 0.1643 0.0727 0.0782 0.030 Uiso 1 1 calc R
C23 C 0.1931(7) 0.3438(6) 0.6748(5) 0.0438(12) Uani 1 1 d .
H23 H 0.2763 0.3217 0.7017 0.053 Uiso 1 1 calc R
C24 C 0.2324(7) 0.4849(6) 0.7160(5) 0.0510(14) Uani 1 1 d .
H24 H 0.3396 0.5559 0.7668 0.061 Uiso 1 1 calc R
C25 C 0.1076(8) 0.5201(6) 0.6801(5) 0.0510(15) Uani 1 1 d .
H25 H 0.1292 0.6146 0.7073 0.061 Uiso 1 1 calc R
C26 C -0.0476(7) 0.4106(6) 0.6034(5) 0.0419(12) Uani 1 1 d .
H26 H -0.1347 0.4287 0.5783 0.050 Uiso 1 1 calc R
C27 C -0.0709(6) 0.2742(6) 0.5648(4) 0.0369(11) Uani 1 1 d .
H27 H -0.1756 0.2016 0.5103 0.044 Uiso 1 1 calc R
Mn1 Mn 0.0000 0.0000 0.5000 0.0256(3) Uani 1 2 d S
N1 N 0.1019(4) -0.0194(3) 0.6634(3) 0.0186(7) Uani 1 1 d .
N2 N 0.2278(4) 0.0990(3) 0.4922(3) 0.0175(7) Uani 1 1 d .
N3 N 0.0451(5) 0.2364(4) 0.5993(3) 0.0339(9) Uani 1 1 d .

loop_
_atom_site_aniso_label
_atom_site_aniso_U_11
_atom_site_aniso_U_22
_atom_site_aniso_U_33
_atom_site_aniso_U_23
_atom_site_aniso_U_13
_atom_site_aniso_U_12
C1 0.024(2) 0.0206(19) 0.0147(17) 0.0076(14) 0.0117(15) 0.0123(16)
C2 0.022(2) 0.029(2) 0.0186(18) 0.0132(16) 0.0109(16) 0.0131(17)
C3 0.023(2) 0.030(2) 0.0197(19) 0.0139(16) 0.0092(16) 0.0148(17)
C4 0.0219(19) 0.0209(19) 0.0142(17) 0.0084(14) 0.0102(15) 0.0117(16)
C5 0.0177(18) 0.0196(18) 0.0156(17) 0.0064(14) 0.0094(14) 0.0112(15)
C6 0.0206(19) 0.0190(18) 0.0165(17) 0.0063(14) 0.0122(15) 0.0121(15)
C7 0.0153(18) 0.0229(19) 0.0157(17) 0.0073(14) 0.0096(14) 0.0089(15)
C8 0.0181(19) 0.025(2) 0.0187(18) 0.0083(15) 0.0116(15) 0.0103(16)
C9 0.0215(19) 0.0193(18) 0.0135(16) 0.0061(14) 0.0106(15) 0.0115(15)
C10 0.0211(19) 0.0184(18) 0.0124(16) 0.0046(14) 0.0105(14) 0.0094(15)
C11 0.0189(19) 0.0208(19) 0.0185(18) 0.0123(15) 0.0095(15) 0.0102(15)
C12 0.024(2) 0.029(2) 0.0197(19) 0.0100(16) 0.0104(16) 0.0148(17)
C13 0.031(2) 0.041(3) 0.0142(18) 0.0094(17) 0.0050(17) 0.018(2)
C14 0.017(2) 0.040(2) 0.026(2) 0.0176(18) 0.0044(16) 0.0119(18)
C15 0.022(2) 0.034(2) 0.031(2) 0.0189(18) 0.0146(17) 0.0176(18)
C16 0.023(2) 0.028(2) 0.0223(19) 0.0128(16) 0.0129(16) 0.0172(17)
C17 0.0176(18) 0.0236(19) 0.0185(18) 0.0117(15) 0.0104(15) 0.0112(15)
C18 0.032(2) 0.026(2) 0.0157(18) 0.0071(16) 0.0107(16) 0.0109(18)
C19 0.030(2) 0.021(2) 0.027(2) 0.0116(17) 0.0101(18) 0.0050(17)
C20 0.020(2) 0.036(2) 0.027(2) 0.0209(18) 0.0147(17) 0.0137(18)
C21 0.033(2) 0.040(2) 0.022(2) 0.0163(18) 0.0207(18) 0.020(2)
C22 0.030(2) 0.025(2) 0.024(2) 0.0097(17) 0.0162(17) 0.0126(18)
C23 0.040(3) 0.045(3) 0.042(3) 0.004(2) 0.013(2) 0.023(2)
C24 0.043(3) 0.043(3) 0.052(3) 0.000(2) 0.006(3) 0.022(3)
C25 0.082(4) 0.048(3) 0.031(3) 0.012(2) 0.023(3) 0.038(3)
C26 0.051(3) 0.045(3) 0.034(3) 0.014(2) 0.013(2) 0.029(3)
C27 0.036(3) 0.048(3) 0.030(2) 0.010(2) 0.014(2) 0.024(2)
Mn1 0.0262(5) 0.0327(5) 0.0225(5) 0.0118(4) 0.0128(4) 0.0152(4)
N1 0.0194(16) 0.0236(17) 0.0166(15) 0.0102(13) 0.0106(13) 0.0101(13)
N2 0.0192(16) 0.0230(16) 0.0146(15) 0.0079(13) 0.0100(13) 0.0113(14)
N3 0.035(2) 0.042(2) 0.0283(19) 0.0113(17) 0.0142(17) 0.0216(18)

loop_
_atom_type_symbol
_atom_type_description
_atom_type_scat_dispersion_real
_atom_type_scat_dispersion_imag
_atom_type_scat_source
C C 0.0033 0.0016 'International Tables Vol C Tables 4.2.6.8 and 6.1.1.4'
Mn Mn 0.3368 0.7283 'International Tables Vol C Tables 4.2.6.8 and 6.1.1.4'
N N 0.0061 0.0033 'International Tables Vol C Tables 4.2.6.8 and 6.1.1.4'
H H 0.0000 0.0000 'International Tables Vol C Tables 4.2.6.8 and 6.1.1.4'

loop_
_geom_angle_atom_site_label_1
_geom_angle_atom_site_label_2
_geom_angle_atom_site_label_3
_geom_angle
_geom_angle_site_symmetry_1
_geom_angle_site_symmetry_3
N1 C1 C10 127.0(3) . 2_556
N1 C1 C2 108.8(3) . .
C10 C1 C2 124.1(3) 2_556 .
C3 C2 C1 107.8(3) . .
C2 C3 C4 107.4(3) . .
N1 C4 C5 126.9(3) . .
N1 C4 C3 109.2(3) . .
C5 C4 C3 123.9(3) . .
C6 C5 C4 122.1(3) . .
C6 C5 C11 118.9(3) . .
C4 C5 C11 118.9(3) . .
N2 C6 C5 126.7(3) . .
N2 C6 C7 109.4(3) . .
C5 C6 C7 123.9(3) . .
C8 C7 C6 107.4(3) . .
C7 C8 C9 108.4(3) . .
N2 C9 C10 126.6(3) . .
N2 C9 C8 108.6(3) . .
C10 C9 C8 124.7(3) . .
C9 C10 C1 124.0(3) . 2_556
C9 C10 C17 118.4(3) . .
C1 C10 C17 117.6(3) 2_556 .
C12 C11 C16 118.1(4) . .
C12 C11 C5 119.8(3) . .
C16 C11 C5 122.1(3) . .
C13 C12 C11 121.1(4) . .
C14 C13 C12 120.0(4) . .
C15 C14 C13 119.7(4) . .
C14 C15 C16 120.7(4) . .
C15 C16 C11 120.4(4) . .
C18 C17 C22 118.6(3) . .
C18 C17 C10 120.3(3) . .
C22 C17 C10 121.1(3) . .
C19 C18 C17 120.7(4) . .
C20 C19 C18 120.2(4) . .
C21 C20 C19 119.7(4) . .
C20 C21 C22 120.1(4) . .
C21 C22 C17 120.6(4) . .
N3 C23 C24 124.8(5) . .
C23 C24 C25 118.6(5) . .
C26 C25 C24 117.9(5) . .
C25 C26 C27 118.3(5) . .
N3 C27 C26 125.3(5) . .
N2 Mn1 N2 180.0 2_556 .
N2 Mn1 N1 90.97(13) 2_556 .
N2 Mn1 N1 89.03(13) . .
N2 Mn1 N1 89.03(13) 2_556 2_556
N2 Mn1 N1 90.97(13) . 2_556
N1 Mn1 N1 180.0 . 2_556
N2 Mn1 N3 86.47(13) 2_556 2_556
N2 Mn1 N3 93.53(13) . 2_556
N1 Mn1 N3 85.73(13) . 2_556
N1 Mn1 N3 94.27(13) 2_556 2_556
N2 Mn1 N3 93.53(13) 2_556 .
N2 Mn1 N3 86.47(13) . .
N1 Mn1 N3 94.27(13) . .
N1 Mn1 N3 85.73(13) 2_556 .
N3 Mn1 N3 180.00(10) 2_556 .
C4 N1 C1 106.7(3) . .
C4 N1 Mn1 127.3(2) . .
C1 N1 Mn1 125.2(3) . .
C6 N2 C9 106.2(3) . .
C6 N2 Mn1 127.5(2) . .
C9 N2 Mn1 125.5(2) . .
C23 N3 C27 115.1(4) . .
C23 N3 Mn1 122.2(3) . .
C27 N3 Mn1 121.7(3) . .

loop_
_geom_bond_atom_site_label_1
_geom_bond_atom_site_label_2
_geom_bond_distance
_geom_bond_site_symmetry_2
C1 N1 1.383(5) .
C1 C10 1.399(5) 2_556
C1 C2 1.434(5) .
C2 C3 1.345(6) .
C3 C4 1.435(5) .
C4 N1 1.376(5) .
C4 C5 1.408(5) .
C5 C6 1.406(5) .
C5 C11 1.474(5) .
C6 N2 1.380(5) .
C6 C7 1.433(5) .
C7 C8 1.334(5) .
C8 C9 1.429(5) .
C9 N2 1.389(5) .
C9 C10 1.397(5) .
C10 C1 1.399(5) 2_556
C10 C17 1.487(5) .
C11 C12 1.392(5) .
C11 C16 1.399(5) .
C12 C13 1.384(6) .
C13 C14 1.384(6) .
C14 C15 1.374(6) .
C15 C16 1.385(6) .
C17 C18 1.382(6) .
C17 C22 1.388(5) .
C18 C19 1.383(6) .
C19 C20 1.380(6) .
C20 C21 1.371(6) .
C21 C22 1.390(6) .
C23 N3 1.325(7) .
C23 C24 1.369(8) .
C24 C25 1.400(8) .
C25 C26 1.374(8) .
C26 C27 1.368(7) .
C27 N3 1.343(6) .
Mn1 N2 2.025(3) 2_556
Mn1 N2 2.025(3) .
Mn1 N1 2.031(3) .
Mn1 N1 2.031(3) 2_556
Mn1 N3 2.406(4) 2_556
Mn1 N3 2.406(4) .
